data_4326776
loop_
_publ_author_name
'Amit Majumdar'
'R. H. Holm'

_publ_contact_author_address
;Department of Chemistry and Chemical Biology
Harvard University
12 Oxford Street
Cambridge, MA 02138
;
_publ_contact_author_email holm@chemistry.harvard.edu
_publ_contact_author_name 'Prof. Richard H. Holm'
_publ_contact_author_phone 617-496-3215
_publ_section_title
;
 Specific Incorporation of Chalcogenide Bridge Atoms in
 Molybdenum/Tungsten-Iron-Sulfur Single Cubane Clusters
;
_journal_name_full 'Inorganic Chemistry'
_journal_page_first 11242
_journal_page_last 11251
_journal_paper_doi 10.1021/ic2018117
_journal_volume 50
_journal_year 2011
_chemical_formula_moiety 'C33 H48 Fe3 N3 S7 W, 2(C2 H3 N)'
_chemical_formula_sum 'C37 H54 Fe3 N5 S7 W'
_chemical_formula_weight 1144.73
_chemical_name_systematic
; 
 ? 
;
_space_group_IT_number 14
_symmetry_cell_setting monoclinic
_symmetry_space_group_name_Hall '-P 2yn'
_symmetry_space_group_name_H-M 'P 1 21/n 1'
_atom_sites_solution_hydrogens geom
_atom_sites_solution_primary direct
_atom_sites_solution_secondary difmap
_audit_creation_method SHELXL-97
_cell_angle_alpha 90.00
_cell_angle_beta 96.772(2)
_cell_angle_gamma 90.00
_cell_formula_units_Z 4
_cell_length_a 13.1609(17)
_cell_length_b 20.997(3)
_cell_length_c 16.036(2)
_cell_measurement_reflns_used 18038
_cell_measurement_temperature 100(2)
_cell_measurement_theta_max 25.70
_cell_measurement_theta_min 2.32
_cell_volume 4400.5(10)
_computing_cell_refinement 'Saint v7.46A (Bruker-AXS,2009'
_computing_data_collection 'APEX2 v2009.3.0(Bruker-AXS,2009)'
_computing_data_reduction 'Saint v7.46A (Bruker-AXS,2009)'
_computing_molecular_graphics 'Bruker SHELXTL'
_computing_publication_material 'Bruker SHELXTL'
_computing_structure_refinement 'SHELXL-97 (Sheldrick, 2008)'
_computing_structure_solution 'SHELXS-97 (Sheldrick, 2008)'
_diffrn_ambient_temperature 100(1)
_diffrn_measured_fraction_theta_full 0.992
_diffrn_measured_fraction_theta_max 0.992
_diffrn_measurement_device_type 'CCD area detector'
_diffrn_measurement_method 'phi and omega scans'
_diffrn_radiation_monochromator graphite
_diffrn_radiation_source 'fine-focus sealed tube'
_diffrn_radiation_type MoK\a
_diffrn_radiation_wavelength 0.71073
_diffrn_reflns_av_R_equivalents 0.0376
_diffrn_reflns_av_sigmaI/netI 0.0298
_diffrn_reflns_limit_h_max 16
_diffrn_reflns_limit_h_min -15
_diffrn_reflns_limit_k_max 25
_diffrn_reflns_limit_k_min -25
_diffrn_reflns_limit_l_max 19
_diffrn_reflns_limit_l_min -18
_diffrn_reflns_number 36558
_diffrn_reflns_theta_full 25.69
_diffrn_reflns_theta_max 25.69
_diffrn_reflns_theta_min 1.84
_exptl_absorpt_coefficient_mu 3.941
_exptl_absorpt_correction_T_max 0.8583
_exptl_absorpt_correction_T_min 0.7979
_exptl_absorpt_correction_type multi-scan
_exptl_absorpt_process_details 'SADABS (Sheldrick, 2009)'
_exptl_crystal_colour black-brown
_exptl_crystal_density_diffrn 1.728
_exptl_crystal_description block
_exptl_crystal_F_000 2300
_exptl_crystal_size_max 0.06
_exptl_crystal_size_mid 0.04
_exptl_crystal_size_min 0.04
_refine_diff_density_max 3.514
_refine_diff_density_min -1.718
_refine_diff_density_rms 0.161
_refine_ls_extinction_method none
_refine_ls_goodness_of_fit_ref 1.057
_refine_ls_hydrogen_treatment constr
_refine_ls_matrix_type full
_refine_ls_number_parameters 489
_refine_ls_number_reflns 8297
_refine_ls_number_restraints 0
_refine_ls_restrained_S_all 1.057
_refine_ls_R_factor_all 0.0347
_refine_ls_R_factor_gt 0.0299
_refine_ls_shift/su_max 0.004
_refine_ls_shift/su_mean 0.000
_refine_ls_structure_factor_coef Fsqd
_refine_ls_weighting_details 'calc w=1/[\s^2^(Fo^2^)+(0.0560P)^2^+3.4167P] where P=(Fo^2^+2Fc^2^)/3'
_refine_ls_weighting_scheme calc
_refine_ls_wR_factor_gt 0.0803
_refine_ls_wR_factor_ref 0.0844
_reflns_number_gt 7463
_reflns_number_total 8297
_reflns_threshold_expression >2sigma(I)
_cod_data_source_file ic2018117_si_002_10.cif
_cod_data_source_block AM66
_cod_original_cell_volume 4400.4(10)
_cod_database_code 4326776

loop_
_symmetry_equiv_pos_as_xyz
'x, y, z'
'-x+1/2, y+1/2, -z+1/2'
'-x, -y, -z'
'x-1/2, -y-1/2, z-1/2'

loop_
_atom_site_label
_atom_site_type_symbol
_atom_site_fract_x
_atom_site_fract_y
_atom_site_fract_z
_atom_site_U_iso_or_equiv
_atom_site_adp_type
_atom_site_occupancy
_atom_site_symmetry_multiplicity
_atom_site_calc_flag
_atom_site_refinement_flags
W1 W 0.043915(10) 0.742236(7) 0.605620(9) 0.01076(6) Uani 1 1 d .
Fe1 Fe 0.03227(4) 0.67092(2) 0.74353(3) 0.01430(12) Uani 1 1 d .
Fe2 Fe 0.21267(4) 0.72454(2) 0.72042(3) 0.01306(12) Uani 1 1 d .
Fe3 Fe 0.05165(4) 0.79718(2) 0.75672(3) 0.01446(12) Uani 1 1 d .
S1 S 0.14423(7) 0.72316(4) 0.84055(6) 0.01577(19) Uani 1 1 d .
S2 S 0.16095(7) 0.81924(4) 0.66096(5) 0.01405(18) Uani 1 1 d .
S3 S -0.03940(7) 0.87414(4) 0.81270(6) 0.0212(2) Uani 1 1 d .
S4 S -0.08661(7) 0.74390(4) 0.68968(6) 0.01412(19) Uani 1 1 d .
S5 S 0.12923(6) 0.64727(4) 0.64019(5) 0.01400(18) Uani 1 1 d .
S6 S 0.38321(7) 0.70887(4) 0.74243(6) 0.01716(19) Uani 1 1 d .
S7 S -0.06300(7) 0.59381(4) 0.79302(6) 0.0218(2) Uani 1 1 d .
N1 N -0.0415(2) 0.80978(14) 0.50783(19) 0.0130(6) Uani 1 1 d .
N2 N 0.0947(2) 0.74808(13) 0.4717(2) 0.0122(6) Uani 1 1 d .
N3 N -0.0601(2) 0.69960(14) 0.49429(18) 0.0129(6) Uani 1 1 d .
C C -0.1167(3) 0.75980(16) 0.4757(2) 0.0138(7) Uani 1 1 d .
HA H -0.1787 0.7616 0.5051 0.017 Uiso 1 1 calc R
HB H -0.1370 0.7647 0.4146 0.017 Uiso 1 1 calc R
C1 C 0.0484(3) 0.93512(17) 0.8492(2) 0.0182(8) Uani 1 1 d .
C2 C 0.0940(3) 0.9744(2) 0.7934(3) 0.0257(9) Uani 1 1 d .
H2 H 0.0816 0.9668 0.7347 0.031 Uiso 1 1 calc R
C3 C 0.1572(3) 1.0243(2) 0.8234(3) 0.0289(10) Uani 1 1 d .
H3 H 0.1883 1.0502 0.7851 0.035 Uiso 1 1 calc R
C4 C 0.1752(3) 1.0365(2) 0.9086(3) 0.0285(10) Uani 1 1 d .
H4 H 0.2179 1.0711 0.9287 0.034 Uiso 1 1 calc R
C5 C 0.1307(3) 0.99818(19) 0.9645(3) 0.0256(9) Uani 1 1 d .
H5 H 0.1434 1.0063 1.0231 0.031 Uiso 1 1 calc R
C6 C 0.0678(3) 0.94799(19) 0.9352(3) 0.0232(9) Uani 1 1 d .
H6 H 0.0376 0.9220 0.9741 0.028 Uiso 1 1 calc R
C7 C 0.4411(3) 0.74773(17) 0.6616(3) 0.0152(8) Uani 1 1 d .
C8 C 0.4527(3) 0.81343(18) 0.6613(2) 0.0192(8) Uani 1 1 d .
H8 H 0.4284 0.8383 0.7043 0.023 Uiso 1 1 calc R
C9 C 0.4998(3) 0.84302(19) 0.5981(2) 0.0203(8) Uani 1 1 d .
H9 H 0.5069 0.8880 0.5978 0.024 Uiso 1 1 calc R
C10 C 0.5366(3) 0.8068(2) 0.5352(2) 0.0223(8) Uani 1 1 d .
H10 H 0.5691 0.8270 0.4925 0.027 Uiso 1 1 calc R
C11 C 0.5254(3) 0.74140(19) 0.5353(3) 0.0214(9) Uani 1 1 d .
H11 H 0.5500 0.7167 0.4923 0.026 Uiso 1 1 calc R
C12 C 0.4784(3) 0.71120(18) 0.5981(2) 0.0180(8) Uani 1 1 d .
H12 H 0.4714 0.6662 0.5980 0.022 Uiso 1 1 calc R
C13 C 0.0390(3) 0.54261(18) 0.8355(2) 0.0198(8) Uani 1 1 d .
C14 C 0.0624(3) 0.53723(18) 0.9223(3) 0.0235(9) Uani 1 1 d .
H14 H 0.0251 0.5616 0.9583 0.028 Uiso 1 1 calc R
C15 C 0.1396(3) 0.49656(19) 0.9569(3) 0.0258(9) Uani 1 1 d .
H15 H 0.1545 0.4931 1.0161 0.031 Uiso 1 1 calc R
C16 C 0.1948(3) 0.46116(18) 0.9051(3) 0.0241(9) Uani 1 1 d .
H16 H 0.2480 0.4337 0.9286 0.029 Uiso 1 1 calc R
C17 C 0.1719(3) 0.46607(18) 0.8187(3) 0.0241(9) Uani 1 1 d .
H17 H 0.2091 0.4413 0.7830 0.029 Uiso 1 1 calc R
C18 C 0.0953(3) 0.50677(18) 0.7838(3) 0.0228(9) Uani 1 1 d .
H18 H 0.0812 0.5102 0.7245 0.027 Uiso 1 1 calc R
C20 C 0.1981(3) 0.74391(16) 0.4358(2) 0.0146(8) Uani 1 1 d .
C21 C 0.2640(3) 0.80174(17) 0.4625(2) 0.0175(8) Uani 1 1 d .
H21A H 0.2678 0.8072 0.5234 0.026 Uiso 1 1 calc R
H21B H 0.2336 0.8398 0.4343 0.026 Uiso 1 1 calc R
H21C H 0.3330 0.7954 0.4467 0.026 Uiso 1 1 calc R
C22 C 0.2545(3) 0.68395(17) 0.4689(2) 0.0185(8) Uani 1 1 d .
H22A H 0.2101 0.6468 0.4566 0.028 Uiso 1 1 calc R
H22B H 0.2728 0.6876 0.5297 0.028 Uiso 1 1 calc R
H22C H 0.3168 0.6789 0.4416 0.028 Uiso 1 1 calc R
C23 C 0.1790(3) 0.74124(18) 0.3388(3) 0.0205(9) Uani 1 1 d .
H23A H 0.1395 0.7787 0.3178 0.031 Uiso 1 1 calc R
H23B H 0.1406 0.7025 0.3214 0.031 Uiso 1 1 calc R
H23C H 0.2447 0.7408 0.3157 0.031 Uiso 1 1 calc R
C24 C 0.0425(3) 0.80968(16) 0.4530(2) 0.0125(7) Uani 1 1 d .
H24A H 0.0146 0.8124 0.3930 0.015 Uiso 1 1 calc R
H24B H 0.0899 0.8458 0.4669 0.015 Uiso 1 1 calc R
C25 C -0.0907(3) 0.87624(16) 0.5118(2) 0.0146(7) Uani 1 1 d .
C26 C -0.1838(3) 0.87255(19) 0.5601(3) 0.0260(9) Uani 1 1 d .
H26A H -0.1644 0.8520 0.6146 0.039 Uiso 1 1 calc R
H26B H -0.2378 0.8477 0.5278 0.039 Uiso 1 1 calc R
H26C H -0.2090 0.9156 0.5691 0.039 Uiso 1 1 calc R
C27 C -0.1240(3) 0.90116(18) 0.4225(2) 0.0221(8) Uani 1 1 d .
H27A H -0.1711 0.8706 0.3922 0.033 Uiso 1 1 calc R
H27B H -0.0637 0.9064 0.3927 0.033 Uiso 1 1 calc R
H27C H -0.1585 0.9423 0.4258 0.033 Uiso 1 1 calc R
C28 C -0.0137(3) 0.92163(18) 0.5582(3) 0.0235(9) Uani 1 1 d .
H28A H 0.0477 0.9236 0.5293 0.035 Uiso 1 1 calc R
H28B H 0.0048 0.9064 0.6158 0.035 Uiso 1 1 calc R
H28C H -0.0440 0.9642 0.5596 0.035 Uiso 1 1 calc R
C30 C -0.1292(3) 0.64018(17) 0.4844(2) 0.0159(7) Uani 1 1 d .
C31 C -0.1608(3) 0.62735(18) 0.3902(2) 0.0202(8) Uani 1 1 d .
H31A H -0.1008 0.6137 0.3640 0.030 Uiso 1 1 calc R
H31B H -0.1888 0.6664 0.3630 0.030 Uiso 1 1 calc R
H31C H -0.2129 0.5938 0.3838 0.030 Uiso 1 1 calc R
C32 C -0.0721(3) 0.58234(18) 0.5238(2) 0.0220(8) Uani 1 1 d .
H32A H -0.0580 0.5886 0.5847 0.033 Uiso 1 1 calc R
H32B H -0.0074 0.5772 0.4999 0.033 Uiso 1 1 calc R
H32C H -0.1142 0.5441 0.5123 0.033 Uiso 1 1 calc R
C33 C -0.2248(3) 0.6514(2) 0.5281(3) 0.0245(9) Uani 1 1 d .
H33A H -0.2695 0.6821 0.4956 0.037 Uiso 1 1 calc R
H33B H -0.2047 0.6683 0.5846 0.037 Uiso 1 1 calc R
H33C H -0.2613 0.6111 0.5321 0.037 Uiso 1 1 calc R
C34 C 0.0231(3) 0.69701(16) 0.4383(2) 0.0123(7) Uani 1 1 d .
H34A H 0.0573 0.6549 0.4418 0.015 Uiso 1 1 calc R
H34B H -0.0042 0.7055 0.3792 0.015 Uiso 1 1 calc R
N5 N 0.3622(3) 0.44195(18) 0.1341(3) 0.0375(10) Uani 1 1 d .
C37 C 0.3607(3) 0.4344(2) 0.2044(3) 0.0310(10) Uani 1 1 d .
C38 C 0.3577(4) 0.4251(3) 0.2937(3) 0.0496(13) Uani 1 1 d .
H38A H 0.4073 0.4535 0.3252 0.074 Uiso 1 1 calc R
H38B H 0.3749 0.3808 0.3084 0.074 Uiso 1 1 calc R
H38C H 0.2889 0.4346 0.3078 0.074 Uiso 1 1 calc R
N4 N 0.8902(3) 0.44138(18) 0.6338(3) 0.0429(11) Uani 1 1 d .
C35 C 0.8534(3) 0.43957(19) 0.6952(3) 0.0273(9) Uani 1 1 d .
C36 C 0.8062(3) 0.4355(2) 0.7717(3) 0.0293(9) Uani 1 1 d .
H36A H 0.8227 0.4738 0.8056 0.044 Uiso 1 1 calc R
H36B H 0.8320 0.3978 0.8035 0.044 Uiso 1 1 calc R
H36C H 0.7319 0.4321 0.7581 0.044 Uiso 1 1 calc R

loop_
_atom_site_aniso_label
_atom_site_aniso_U_11
_atom_site_aniso_U_22
_atom_site_aniso_U_33
_atom_site_aniso_U_23
_atom_site_aniso_U_13
_atom_site_aniso_U_12
W1 0.00935(9) 0.01574(9) 0.00726(10) 0.00017(5) 0.00128(6) 0.00011(5)
Fe1 0.0132(3) 0.0188(3) 0.0112(3) 0.00116(19) 0.0024(2) -0.00060(19)
Fe2 0.0109(3) 0.0199(3) 0.0085(3) 0.0007(2) 0.0017(2) -0.00012(19)
Fe3 0.0133(3) 0.0194(3) 0.0109(3) -0.0014(2) 0.0025(2) -0.00061(19)
S1 0.0139(4) 0.0251(5) 0.0084(4) 0.0007(3) 0.0014(4) -0.0012(4)
S2 0.0137(4) 0.0177(4) 0.0107(4) 0.0001(3) 0.0012(3) -0.0022(3)
S3 0.0162(5) 0.0234(5) 0.0247(5) -0.0067(4) 0.0056(4) -0.0008(4)
S4 0.0120(5) 0.0199(4) 0.0107(5) -0.0001(3) 0.0023(4) 0.0001(3)
S5 0.0135(4) 0.0175(4) 0.0111(4) 0.0005(3) 0.0017(3) 0.0013(3)
S6 0.0122(4) 0.0284(5) 0.0109(4) 0.0041(4) 0.0014(4) -0.0001(3)
S7 0.0188(5) 0.0214(5) 0.0264(5) 0.0037(4) 0.0078(4) -0.0020(4)
N1 0.0107(15) 0.0159(14) 0.0123(15) -0.0007(12) 0.0012(12) 0.0009(11)
N2 0.0099(16) 0.0162(14) 0.0100(16) -0.0008(11) -0.0016(13) 0.0006(11)
N3 0.0096(14) 0.0170(15) 0.0117(15) 0.0005(11) -0.0001(12) 0.0008(11)
C 0.0102(19) 0.0210(18) 0.0096(19) 0.0011(13) -0.0009(15) 0.0002(13)
C1 0.0148(18) 0.0211(18) 0.019(2) -0.0028(15) 0.0039(16) 0.0039(14)
C2 0.027(2) 0.030(2) 0.020(2) -0.0018(17) 0.0040(18) 0.0001(17)
C3 0.033(2) 0.027(2) 0.029(2) -0.0010(18) 0.013(2) -0.0065(18)
C4 0.027(2) 0.026(2) 0.034(3) -0.0078(18) 0.0106(19) -0.0043(17)
C5 0.027(2) 0.031(2) 0.019(2) -0.0063(17) 0.0030(18) -0.0010(17)
C6 0.022(2) 0.025(2) 0.024(2) 0.0016(16) 0.0073(17) 0.0018(16)
C7 0.0072(18) 0.0264(19) 0.012(2) 0.0032(14) 0.0010(16) 0.0009(13)
C8 0.0153(19) 0.027(2) 0.0148(19) -0.0015(15) 0.0014(15) 0.0020(15)
C9 0.0164(19) 0.0243(19) 0.019(2) 0.0047(15) -0.0015(16) -0.0021(15)
C10 0.0128(18) 0.038(2) 0.017(2) 0.0073(17) 0.0056(15) 0.0008(16)
C11 0.013(2) 0.036(2) 0.016(2) 0.0005(16) 0.0015(17) 0.0035(15)
C12 0.0140(18) 0.0241(19) 0.0159(19) -0.0008(15) 0.0013(15) -0.0011(14)
C13 0.0188(19) 0.0221(19) 0.019(2) 0.0007(15) 0.0059(16) -0.0058(15)
C14 0.027(2) 0.0232(19) 0.021(2) -0.0019(16) 0.0086(17) -0.0057(16)
C15 0.034(2) 0.026(2) 0.018(2) 0.0016(16) 0.0031(18) -0.0062(17)
C16 0.020(2) 0.023(2) 0.029(2) 0.0042(16) 0.0010(17) -0.0058(15)
C17 0.023(2) 0.0216(19) 0.029(2) -0.0018(16) 0.0093(18) -0.0014(16)
C18 0.026(2) 0.024(2) 0.020(2) 0.0009(16) 0.0059(17) -0.0032(16)
C20 0.0117(19) 0.0228(19) 0.010(2) -0.0001(13) 0.0034(16) 0.0029(13)
C21 0.0115(18) 0.0218(19) 0.020(2) 0.0011(15) 0.0041(15) -0.0034(14)
C22 0.0143(19) 0.0209(18) 0.021(2) 0.0006(15) 0.0037(16) 0.0006(14)
C23 0.019(2) 0.030(2) 0.013(2) -0.0003(15) 0.0057(17) 0.0022(15)
C24 0.0120(17) 0.0142(16) 0.0112(18) -0.0016(13) 0.0003(14) 0.0018(13)
C25 0.0172(18) 0.0155(17) 0.0111(18) 0.0008(13) 0.0019(15) 0.0041(14)
C26 0.030(2) 0.024(2) 0.028(2) 0.0037(17) 0.0166(19) 0.0086(17)
C27 0.029(2) 0.0216(18) 0.016(2) 0.0011(15) 0.0008(17) 0.0076(16)
C28 0.025(2) 0.0182(18) 0.025(2) -0.0047(16) -0.0045(17) 0.0037(15)
C30 0.0142(18) 0.0228(18) 0.0100(18) -0.0006(14) -0.0007(15) -0.0045(14)
C31 0.021(2) 0.0239(19) 0.015(2) -0.0004(15) -0.0005(16) -0.0066(15)
C32 0.026(2) 0.0202(19) 0.019(2) 0.0022(15) -0.0013(17) -0.0062(16)
C33 0.018(2) 0.030(2) 0.027(2) -0.0046(17) 0.0061(17) -0.0075(16)
C34 0.0103(17) 0.0158(17) 0.0103(17) -0.0010(13) -0.0010(14) -0.0014(13)
N5 0.043(2) 0.033(2) 0.040(3) -0.0102(18) 0.022(2) -0.0089(17)
C37 0.029(2) 0.028(2) 0.038(3) -0.0063(19) 0.010(2) -0.0006(18)
C38 0.056(3) 0.053(3) 0.040(3) 0.005(2) 0.004(3) 0.000(3)
N4 0.063(3) 0.032(2) 0.039(2) -0.0105(18) 0.028(2) -0.0111(19)
C35 0.029(2) 0.021(2) 0.032(3) -0.0057(17) 0.002(2) -0.0011(16)
C36 0.027(2) 0.034(2) 0.028(2) 0.0002(18) 0.0066(19) -0.0026(18)

loop_
_atom_type_symbol
_atom_type_description
_atom_type_scat_dispersion_real
_atom_type_scat_dispersion_imag
_atom_type_scat_source
C C 0.0033 0.0016 'International Tables Vol C Tables 4.2.6.8 and 6.1.1.4'
H H 0.0000 0.0000 'International Tables Vol C Tables 4.2.6.8 and 6.1.1.4'
N N 0.0061 0.0033 'International Tables Vol C Tables 4.2.6.8 and 6.1.1.4'
S S 0.1246 0.1234 'International Tables Vol C Tables 4.2.6.8 and 6.1.1.4'
Fe Fe 0.3463 0.8444 'International Tables Vol C Tables 4.2.6.8 and 6.1.1.4'
W W -0.8490 6.8722 'International Tables Vol C Tables 4.2.6.8 and 6.1.1.4'

loop_
_geom_angle_atom_site_label_1
_geom_angle_atom_site_label_2
_geom_angle_atom_site_label_3
_geom_angle
N3 W1 S4 92.48(8)
N3 W1 N1 60.90(10)
S4 W1 N1 92.94(8)
N3 W1 S5 94.47(7)
S4 W1 S5 104.24(3)
N1 W1 S5 150.83(8)
N3 W1 N2 60.89(10)
S4 W1 N2 148.65(8)
N1 W1 N2 60.65(10)
S5 W1 N2 94.71(7)
N3 W1 S2 150.51(8)
S4 W1 S2 105.72(3)
N1 W1 S2 94.55(8)
S5 W1 S2 103.01(3)
N2 W1 S2 93.77(8)
N3 W1 Fe3 145.78(7)
S4 W1 Fe3 54.21(3)
N1 W1 Fe3 108.31(7)
S5 W1 Fe3 100.85(3)
N2 W1 Fe3 146.00(7)
S2 W1 Fe3 53.42(2)
N3 W1 Fe1 109.58(7)
S4 W1 Fe1 53.78(3)
N1 W1 Fe1 146.20(7)
S5 W1 Fe1 53.05(2)
N2 W1 Fe1 147.00(7)
S2 W1 Fe1 99.91(3)
Fe3 W1 Fe1 59.678(18)
N3 W1 Fe2 146.18(7)
S4 W1 Fe2 102.14(3)
N1 W1 Fe2 146.34(7)
S5 W1 Fe2 52.56(2)
N2 W1 Fe2 109.21(8)
S2 W1 Fe2 52.55(2)
Fe3 W1 Fe2 60.542(17)
Fe1 W1 Fe2 59.472(17)
S7 Fe1 S5 119.11(4)
S7 Fe1 S4 103.34(4)
S5 Fe1 S4 106.89(4)
S7 Fe1 S1 116.46(4)
S5 Fe1 S1 103.25(4)
S4 Fe1 S1 106.99(4)
S7 Fe1 Fe3 137.65(3)
S5 Fe1 Fe3 102.66(3)
S4 Fe1 Fe3 54.46(3)
S1 Fe1 Fe3 54.77(3)
S7 Fe1 W1 141.17(4)
S5 Fe1 W1 55.14(3)
S4 Fe1 W1 54.48(3)
S1 Fe1 W1 101.37(3)
Fe3 Fe1 W1 59.874(16)
S7 Fe1 Fe2 152.50(4)
S5 Fe1 Fe2 53.72(3)
S4 Fe1 Fe2 104.07(3)
S1 Fe1 Fe2 52.16(3)
Fe3 Fe1 Fe2 61.185(19)
W1 Fe1 Fe2 61.144(16)
S1 Fe2 S6 111.13(4)
S1 Fe2 S5 105.28(4)
S6 Fe2 S5 112.97(4)
S1 Fe2 S2 104.06(4)
S6 Fe2 S2 115.87(4)
S5 Fe2 S2 106.63(4)
S1 Fe2 Fe1 54.60(3)
S6 Fe2 Fe1 142.67(3)
S5 Fe2 Fe1 53.42(3)
S2 Fe2 Fe1 101.43(3)
S1 Fe2 Fe3 54.38(3)
S6 Fe2 Fe3 146.29(4)
S5 Fe2 Fe3 100.62(3)
S2 Fe2 Fe3 53.08(3)
Fe1 Fe2 Fe3 58.99(2)
S1 Fe2 W1 101.84(3)
S6 Fe2 W1 147.01(3)
S5 Fe2 W1 54.30(2)
S2 Fe2 W1 54.59(2)
Fe1 Fe2 W1 59.383(17)
Fe3 Fe2 W1 58.586(17)
S3 Fe3 S2 122.02(4)
S3 Fe3 S4 96.11(4)
S2 Fe3 S4 108.26(4)
S3 Fe3 S1 121.25(4)
S2 Fe3 S1 101.43(4)
S4 Fe3 S1 106.26(4)
S3 Fe3 Fe1 133.75(3)
S2 Fe3 Fe1 102.19(3)
S4 Fe3 Fe1 54.20(3)
S1 Fe3 Fe1 54.27(3)
S3 Fe3 W1 134.66(3)
S2 Fe3 W1 55.61(3)
S4 Fe3 W1 54.65(3)
S1 Fe3 W1 101.44(3)
Fe1 Fe3 W1 60.448(15)
S3 Fe3 Fe2 161.07(4)
S2 Fe3 Fe2 53.16(3)
S4 Fe3 Fe2 102.74(3)
S1 Fe3 Fe2 51.51(3)
Fe1 Fe3 Fe2 59.827(19)
W1 Fe3 Fe2 60.872(16)
Fe2 S1 Fe1 73.24(3)
Fe2 S1 Fe3 74.11(3)
Fe1 S1 Fe3 70.97(3)
Fe3 S2 Fe2 73.77(3)
Fe3 S2 W1 70.96(3)
Fe2 S2 W1 72.86(3)
C1 S3 Fe3 106.96(12)
Fe1 S4 Fe3 71.33(3)
Fe1 S4 W1 71.74(3)
Fe3 S4 W1 71.14(3)
Fe1 S5 Fe2 72.86(3)
Fe1 S5 W1 71.82(3)
Fe2 S5 W1 73.13(3)
C7 S6 Fe2 108.88(13)
C13 S7 Fe1 98.19(12)
C24 N1 C 107.6(3)
C24 N1 C25 111.7(3)
C N1 C25 112.7(3)
C24 N1 W1 93.71(19)
C N1 W1 93.03(19)
C25 N1 W1 134.5(2)
C24 N2 C34 107.3(3)
C24 N2 C20 112.6(3)
C34 N2 C20 112.0(3)
C24 N2 W1 93.2(2)
C34 N2 W1 93.2(2)
C20 N2 W1 134.8(2)
C N3 C34 107.2(3)
C N3 C30 113.2(3)
C34 N3 C30 111.9(3)
C N3 W1 93.6(2)
C34 N3 W1 93.95(19)
C30 N3 W1 133.3(2)
N3 C N1 103.5(3)
N3 C HA 111.1
N1 C HA 111.1
N3 C HB 111.1
N1 C HB 111.1
HA C HB 109.0
C6 C1 C2 118.2(4)
C6 C1 S3 120.0(3)
C2 C1 S3 121.6(3)
C3 C2 C1 120.4(4)
C3 C2 H2 119.8
C1 C2 H2 119.8
C4 C3 C2 120.6(4)
C4 C3 H3 119.7
C2 C3 H3 119.7
C3 C4 C5 119.6(4)
C3 C4 H4 120.2
C5 C4 H4 120.2
C4 C5 C6 120.2(4)
C4 C5 H5 119.9
C6 C5 H5 119.9
C5 C6 C1 120.9(4)
C5 C6 H6 119.6
C1 C6 H6 119.6
C8 C7 C12 119.4(3)
C8 C7 S6 121.0(3)
C12 C7 S6 119.5(3)
C7 C8 C9 120.2(4)
C7 C8 H8 119.9
C9 C8 H8 119.9
C10 C9 C8 120.3(4)
C10 C9 H9 119.9
C8 C9 H9 119.9
C11 C10 C9 119.7(4)
C11 C10 H10 120.1
C9 C10 H10 120.1
C10 C11 C12 120.6(4)
C10 C11 H11 119.7
C12 C11 H11 119.7
C11 C12 C7 119.7(4)
C11 C12 H12 120.1
C7 C12 H12 120.1
C14 C13 C18 118.6(4)
C14 C13 S7 119.7(3)
C18 C13 S7 121.7(3)
C15 C14 C13 120.8(4)
C15 C14 H14 119.6
C13 C14 H14 119.6
C16 C15 C14 120.1(4)
C16 C15 H15 119.9
C14 C15 H15 119.9
C15 C16 C17 119.5(4)
C15 C16 H16 120.2
C17 C16 H16 120.2
C16 C17 C18 120.7(4)
C16 C17 H17 119.7
C18 C17 H17 119.7
C17 C18 C13 120.3(4)
C17 C18 H18 119.9
C13 C18 H18 119.9
C21 C20 C22 108.9(3)
C21 C20 N2 110.4(3)
C22 C20 N2 109.4(3)
C21 C20 C23 109.3(3)
C22 C20 C23 109.5(3)
N2 C20 C23 109.3(3)
C20 C21 H21A 109.5
C20 C21 H21B 109.5
H21A C21 H21B 109.5
C20 C21 H21C 109.5
H21A C21 H21C 109.5
H21B C21 H21C 109.5
C20 C22 H22A 109.5
C20 C22 H22B 109.5
H22A C22 H22B 109.5
C20 C22 H22C 109.5
H22A C22 H22C 109.5
H22B C22 H22C 109.5
C20 C23 H23A 109.5
C20 C23 H23B 109.5
H23A C23 H23B 109.5
C20 C23 H23C 109.5
H23A C23 H23C 109.5
H23B C23 H23C 109.5
N2 C24 N1 103.9(3)
N2 C24 H24A 111.0
N1 C24 H24A 111.0
N2 C24 H24B 111.0
N1 C24 H24B 111.0
H24A C24 H24B 109.0
C28 C25 C26 108.1(3)
C28 C25 C27 110.1(3)
C26 C25 C27 109.3(3)
C28 C25 N1 109.2(3)
C26 C25 N1 109.9(3)
C27 C25 N1 110.1(3)
C25 C26 H26A 109.5
C25 C26 H26B 109.5
H26A C26 H26B 109.5
C25 C26 H26C 109.5
H26A C26 H26C 109.5
H26B C26 H26C 109.5
C25 C27 H27A 109.5
C25 C27 H27B 109.5
H27A C27 H27B 109.5
C25 C27 H27C 109.5
H27A C27 H27C 109.5
H27B C27 H27C 109.5
C25 C28 H28A 109.5
C25 C28 H28B 109.5
H28A C28 H28B 109.5
C25 C28 H28C 109.5
H28A C28 H28C 109.5
H28B C28 H28C 109.5
C32 C30 C33 108.9(3)
C32 C30 N3 110.3(3)
C33 C30 N3 109.5(3)
C32 C30 C31 109.3(3)
C33 C30 C31 109.5(3)
N3 C30 C31 109.3(3)
C30 C31 H31A 109.5
C30 C31 H31B 109.5
H31A C31 H31B 109.5
C30 C31 H31C 109.5
H31A C31 H31C 109.5
H31B C31 H31C 109.5
C30 C32 H32A 109.5
C30 C32 H32B 109.5
H32A C32 H32B 109.5
C30 C32 H32C 109.5
H32A C32 H32C 109.5
H32B C32 H32C 109.5
C30 C33 H33A 109.5
C30 C33 H33B 109.5
H33A C33 H33B 109.5
C30 C33 H33C 109.5
H33A C33 H33C 109.5
H33B C33 H33C 109.5
N2 C34 N3 103.6(3)
N2 C34 H34A 111.0
N3 C34 H34A 111.0
N2 C34 H34B 111.0
N3 C34 H34B 111.0
H34A C34 H34B 109.0
N5 C37 C38 179.4(6)
C37 C38 H38A 109.5
C37 C38 H38B 109.5
H38A C38 H38B 109.5
C37 C38 H38C 109.5
H38A C38 H38C 109.5
H38B C38 H38C 109.5
N4 C35 C36 178.3(5)
C35 C36 H36A 109.5
C35 C36 H36B 109.5
H36A C36 H36B 109.5
C35 C36 H36C 109.5
H36A C36 H36C 109.5
H36B C36 H36C 109.5

loop_
_geom_bond_atom_site_label_1
_geom_bond_atom_site_label_2
_geom_bond_distance
W1 N3 2.299(3)
W1 S4 2.3055(10)
W1 N1 2.306(3)
W1 S5 2.3233(9)
W1 N2 2.326(3)
W1 S2 2.3350(9)
W1 Fe3 2.6748(6)
W1 Fe1 2.6901(6)
W1 Fe2 2.7378(6)
Fe1 S7 2.2489(10)
Fe1 S5 2.2627(10)
Fe1 S4 2.2854(11)
Fe1 S1 2.2922(11)
Fe1 Fe3 2.6694(8)
Fe1 Fe2 2.6926(8)
Fe2 S1 2.2209(10)
Fe2 S6 2.2546(11)
Fe2 S5 2.2716(10)
Fe2 S2 2.2746(10)
Fe2 Fe3 2.7289(8)
Fe3 S3 2.2598(10)
Fe3 S2 2.2722(10)
Fe3 S4 2.2929(11)
Fe3 S1 2.3066(11)
S3 C1 1.777(4)
S6 C7 1.777(4)
S7 C13 1.790(4)
N1 C24 1.490(4)
N1 C 1.492(5)
N1 C25 1.543(4)
N2 C24 1.479(4)
N2 C34 1.485(4)
N2 C20 1.542(5)
N3 C 1.480(4)
N3 C34 1.497(4)
N3 C30 1.540(4)
C HA 0.9900
C HB 0.9900
C1 C6 1.399(5)
C1 C2 1.403(6)
C2 C3 1.388(6)
C2 H2 0.9500
C3 C4 1.383(6)
C3 H3 0.9500
C4 C5 1.385(6)
C4 H4 0.9500
C5 C6 1.388(6)
C5 H5 0.9500
C6 H6 0.9500
C7 C8 1.388(5)
C7 C12 1.409(5)
C8 C9 1.396(5)
C8 H8 0.9500
C9 C10 1.393(5)
C9 H9 0.9500
C10 C11 1.381(5)
C10 H10 0.9500
C11 C12 1.395(5)
C11 H11 0.9500
C12 H12 0.9500
C13 C14 1.395(5)
C13 C18 1.396(5)
C14 C15 1.392(6)
C14 H14 0.9500
C15 C16 1.382(6)
C15 H15 0.9500
C16 C17 1.386(6)
C16 H16 0.9500
C17 C18 1.388(6)
C17 H17 0.9500
C18 H18 0.9500
C20 C21 1.524(5)
C20 C22 1.524(5)
C20 C23 1.548(6)
C21 H21A 0.9800
C21 H21B 0.9800
C21 H21C 0.9800
C22 H22A 0.9800
C22 H22B 0.9800
C22 H22C 0.9800
C23 H23A 0.9800
C23 H23B 0.9800
C23 H23C 0.9800
C24 H24A 0.9900
C24 H24B 0.9900
C25 C28 1.520(5)
C25 C26 1.528(5)
C25 C27 1.539(5)
C26 H26A 0.9800
C26 H26B 0.9800
C26 H26C 0.9800
C27 H27A 0.9800
C27 H27B 0.9800
C27 H27C 0.9800
C28 H28A 0.9800
C28 H28B 0.9800
C28 H28C 0.9800
C30 C32 1.526(5)
C30 C33 1.529(5)
C30 C31 1.542(5)
C31 H31A 0.9800
C31 H31B 0.9800
C31 H31C 0.9800
C32 H32A 0.9800
C32 H32B 0.9800
C32 H32C 0.9800
C33 H33A 0.9800
C33 H33B 0.9800
C33 H33C 0.9800
C34 H34A 0.9900
C34 H34B 0.9900
N5 C37 1.141(6)
C37 C38 1.450(7)
C38 H38A 0.9800
C38 H38B 0.9800
C38 H38C 0.9800
N4 C35 1.148(6)
C35 C36 1.442(6)
C36 H36A 0.9800
C36 H36B 0.9800
C36 H36C 0.9800

loop_
_geom_torsion_atom_site_label_1
_geom_torsion_atom_site_label_2
_geom_torsion_atom_site_label_3
_geom_torsion_atom_site_label_4
_geom_torsion
N3 W1 Fe1 S7 -14.03(9)
S4 W1 Fe1 S7 64.22(6)
N1 W1 Fe1 S7 52.60(14)
S5 W1 Fe1 S7 -94.59(6)
N2 W1 Fe1 S7 -80.44(15)
S2 W1 Fe1 S7 166.52(5)
Fe3 W1 Fe1 S7 129.93(5)
Fe2 W1 Fe1 S7 -158.52(6)
N3 W1 Fe1 S5 80.56(8)
S4 W1 Fe1 S5 158.81(4)
N1 W1 Fe1 S5 147.19(13)
N2 W1 Fe1 S5 14.15(15)
S2 W1 Fe1 S5 -98.89(4)
Fe3 W1 Fe1 S5 -135.48(3)
Fe2 W1 Fe1 S5 -63.93(3)
N3 W1 Fe1 S4 -78.26(8)
N1 W1 Fe1 S4 -11.62(14)
S5 W1 Fe1 S4 -158.81(4)
N2 W1 Fe1 S4 -144.66(15)
S2 W1 Fe1 S4 102.30(4)
Fe3 W1 Fe1 S4 65.71(3)
Fe2 W1 Fe1 S4 137.26(3)
N3 W1 Fe1 S1 178.88(8)
S4 W1 Fe1 S1 -102.86(4)
N1 W1 Fe1 S1 -114.49(13)
S5 W1 Fe1 S1 98.32(4)
N2 W1 Fe1 S1 112.48(15)
S2 W1 Fe1 S1 -0.57(4)
Fe3 W1 Fe1 S1 -37.15(3)
Fe2 W1 Fe1 S1 34.39(3)
N3 W1 Fe1 Fe3 -143.97(8)
S4 W1 Fe1 Fe3 -65.71(3)
N1 W1 Fe1 Fe3 -77.33(13)
S5 W1 Fe1 Fe3 135.48(3)
N2 W1 Fe1 Fe3 149.63(14)
S2 W1 Fe1 Fe3 36.59(3)
Fe2 W1 Fe1 Fe3 71.548(19)
N3 W1 Fe1 Fe2 144.49(8)
S4 W1 Fe1 Fe2 -137.26(3)
N1 W1 Fe1 Fe2 -148.88(13)
S5 W1 Fe1 Fe2 63.93(3)
N2 W1 Fe1 Fe2 78.08(14)
S2 W1 Fe1 Fe2 -34.96(3)
Fe3 W1 Fe1 Fe2 -71.548(19)
S7 Fe1 Fe2 S1 -74.34(8)
S5 Fe1 Fe2 S1 -158.42(5)
S4 Fe1 Fe2 S1 100.76(4)
Fe3 Fe1 Fe2 S1 66.02(3)
W1 Fe1 Fe2 S1 135.48(4)
S7 Fe1 Fe2 S6 3.97(11)
S5 Fe1 Fe2 S6 -80.12(6)
S4 Fe1 Fe2 S6 179.07(6)
S1 Fe1 Fe2 S6 78.31(6)
Fe3 Fe1 Fe2 S6 144.33(6)
W1 Fe1 Fe2 S6 -146.21(6)
S7 Fe1 Fe2 S5 84.09(8)
S4 Fe1 Fe2 S5 -100.81(4)
S1 Fe1 Fe2 S5 158.42(5)
Fe3 Fe1 Fe2 S5 -135.56(4)
W1 Fe1 Fe2 S5 -66.10(3)
S7 Fe1 Fe2 S2 -173.57(8)
S5 Fe1 Fe2 S2 102.34(4)
S4 Fe1 Fe2 S2 1.53(4)
S1 Fe1 Fe2 S2 -99.24(4)
Fe3 Fe1 Fe2 S2 -33.22(3)
W1 Fe1 Fe2 S2 36.24(3)
S7 Fe1 Fe2 Fe3 -140.36(8)
S5 Fe1 Fe2 Fe3 135.56(4)
S4 Fe1 Fe2 Fe3 34.74(3)
S1 Fe1 Fe2 Fe3 -66.02(3)
W1 Fe1 Fe2 Fe3 69.457(17)
S7 Fe1 Fe2 W1 150.19(8)
S5 Fe1 Fe2 W1 66.10(3)
S4 Fe1 Fe2 W1 -34.71(3)
S1 Fe1 Fe2 W1 -135.48(4)
Fe3 Fe1 Fe2 W1 -69.457(17)
N3 W1 Fe2 S1 -115.28(13)
S4 W1 Fe2 S1 -1.67(4)
N1 W1 Fe2 S1 113.02(13)
S5 W1 Fe2 S1 -100.42(4)
N2 W1 Fe2 S1 178.63(8)
S2 W1 Fe2 S1 98.95(4)
Fe3 W1 Fe2 S1 34.39(3)
Fe1 W1 Fe2 S1 -35.73(3)
N3 W1 Fe2 S6 62.18(15)
S4 W1 Fe2 S6 175.80(6)
N1 W1 Fe2 S6 -69.51(15)
S5 W1 Fe2 S6 77.04(7)
N2 W1 Fe2 S6 -3.91(10)
S2 W1 Fe2 S6 -83.58(7)
Fe3 W1 Fe2 S6 -148.15(7)
Fe1 W1 Fe2 S6 141.73(7)
N3 W1 Fe2 S5 -14.86(13)
S4 W1 Fe2 S5 98.75(4)
N1 W1 Fe2 S5 -146.56(13)
N2 W1 Fe2 S5 -80.95(8)
S2 W1 Fe2 S5 -160.62(4)
Fe3 W1 Fe2 S5 134.81(3)
Fe1 W1 Fe2 S5 64.69(3)
N3 W1 Fe2 S2 145.76(13)
S4 W1 Fe2 S2 -100.62(4)
N1 W1 Fe2 S2 14.07(13)
S5 W1 Fe2 S2 160.62(4)
N2 W1 Fe2 S2 79.68(8)
Fe3 W1 Fe2 S2 -64.57(3)
Fe1 W1 Fe2 S2 -134.68(3)
N3 W1 Fe2 Fe1 -79.55(13)
S4 W1 Fe2 Fe1 34.06(3)
N1 W1 Fe2 Fe1 148.75(13)
S5 W1 Fe2 Fe1 -64.69(3)
N2 W1 Fe2 Fe1 -145.64(7)
S2 W1 Fe2 Fe1 134.68(3)
Fe3 W1 Fe2 Fe1 70.12(2)
N3 W1 Fe2 Fe3 -149.67(13)
S4 W1 Fe2 Fe3 -36.06(3)
N1 W1 Fe2 Fe3 78.63(13)
S5 W1 Fe2 Fe3 -134.81(3)
N2 W1 Fe2 Fe3 144.24(7)
S2 W1 Fe2 Fe3 64.57(3)
Fe1 W1 Fe2 Fe3 -70.12(2)
S7 Fe1 Fe3 S3 -9.30(8)
S5 Fe1 Fe3 S3 161.29(5)
S4 Fe1 Fe3 S3 59.43(6)
S1 Fe1 Fe3 S3 -101.30(6)
W1 Fe1 Fe3 S3 125.16(5)
Fe2 Fe1 Fe3 S3 -163.36(5)
S7 Fe1 Fe3 S2 -172.58(5)
S5 Fe1 Fe3 S2 -1.99(4)
S4 Fe1 Fe3 S2 -103.85(4)
S1 Fe1 Fe3 S2 95.42(4)
W1 Fe1 Fe3 S2 -38.12(3)
Fe2 Fe1 Fe3 S2 33.36(3)
S7 Fe1 Fe3 S4 -68.73(6)
S5 Fe1 Fe3 S4 101.86(4)
S1 Fe1 Fe3 S4 -160.73(5)
W1 Fe1 Fe3 S4 65.73(3)
Fe2 Fe1 Fe3 S4 137.21(4)
S7 Fe1 Fe3 S1 92.00(6)
S5 Fe1 Fe3 S1 -97.41(4)
S4 Fe1 Fe3 S1 160.73(5)
W1 Fe1 Fe3 S1 -133.54(3)
Fe2 Fe1 Fe3 S1 -62.06(3)
S7 Fe1 Fe3 W1 -134.46(5)
S5 Fe1 Fe3 W1 36.13(3)
S4 Fe1 Fe3 W1 -65.73(3)
S1 Fe1 Fe3 W1 133.54(3)
Fe2 Fe1 Fe3 W1 71.482(17)
S7 Fe1 Fe3 Fe2 154.06(6)
S5 Fe1 Fe3 Fe2 -35.35(3)
S4 Fe1 Fe3 Fe2 -137.21(4)
S1 Fe1 Fe3 Fe2 62.06(3)
W1 Fe1 Fe3 Fe2 -71.482(17)
N3 W1 Fe3 S3 -43.63(14)
S4 W1 Fe3 S3 -58.84(5)
N1 W1 Fe3 S3 21.26(9)
S5 W1 Fe3 S3 -158.65(5)
N2 W1 Fe3 S3 85.64(14)
S2 W1 Fe3 S3 103.12(5)
Fe1 W1 Fe3 S3 -123.86(5)
Fe2 W1 Fe3 S3 166.35(5)
N3 W1 Fe3 S2 -146.75(13)
S4 W1 Fe3 S2 -161.96(4)
N1 W1 Fe3 S2 -81.86(8)
S5 W1 Fe3 S2 98.23(4)
N2 W1 Fe3 S2 -17.48(14)
Fe1 W1 Fe3 S2 133.01(3)
Fe2 W1 Fe3 S2 63.23(3)
N3 W1 Fe3 S4 15.21(13)
N1 W1 Fe3 S4 80.10(8)
S5 W1 Fe3 S4 -99.81(4)
N2 W1 Fe3 S4 144.48(14)
S2 W1 Fe3 S4 161.96(4)
Fe1 W1 Fe3 S4 -65.03(3)
Fe2 W1 Fe3 S4 -134.82(3)
N3 W1 Fe3 S1 117.13(13)
S4 W1 Fe3 S1 101.92(4)
N1 W1 Fe3 S1 -177.98(8)
S5 W1 Fe3 S1 2.11(4)
N2 W1 Fe3 S1 -113.60(14)
S2 W1 Fe3 S1 -96.12(4)
Fe1 W1 Fe3 S1 36.90(3)
Fe2 W1 Fe3 S1 -32.89(3)
N3 W1 Fe3 Fe1 80.23(13)
S4 W1 Fe3 Fe1 65.03(3)
N1 W1 Fe3 Fe1 145.13(8)
S5 W1 Fe3 Fe1 -34.79(3)
N2 W1 Fe3 Fe1 -150.50(14)
S2 W1 Fe3 Fe1 -133.01(3)
Fe2 W1 Fe3 Fe1 -69.79(2)
N3 W1 Fe3 Fe2 150.02(13)
S4 W1 Fe3 Fe2 134.82(3)
N1 W1 Fe3 Fe2 -145.08(8)
S5 W1 Fe3 Fe2 35.00(3)
N2 W1 Fe3 Fe2 -80.71(14)
S2 W1 Fe3 Fe2 -63.23(3)
Fe1 W1 Fe3 Fe2 69.79(2)
S1 Fe2 Fe3 S3 74.01(11)
S6 Fe2 Fe3 S3 -0.03(14)
S5 Fe2 Fe3 S3 175.28(11)
S2 Fe2 Fe3 S3 -81.81(11)
Fe1 Fe2 Fe3 S3 140.38(11)
W1 Fe2 Fe3 S3 -148.84(11)
S1 Fe2 Fe3 S2 155.82(5)
S6 Fe2 Fe3 S2 81.79(7)
S5 Fe2 Fe3 S2 -102.91(4)
Fe1 Fe2 Fe3 S2 -137.81(4)
W1 Fe2 Fe3 S2 -67.02(3)
S1 Fe2 Fe3 S4 -100.77(4)
S6 Fe2 Fe3 S4 -174.81(6)
S5 Fe2 Fe3 S4 0.50(4)
S2 Fe2 Fe3 S4 103.41(4)
Fe1 Fe2 Fe3 S4 -34.40(3)
W1 Fe2 Fe3 S4 36.39(3)
S6 Fe2 Fe3 S1 -74.04(7)
S5 Fe2 Fe3 S1 101.27(4)
S2 Fe2 Fe3 S1 -155.82(5)
Fe1 Fe2 Fe3 S1 66.37(3)
W1 Fe2 Fe3 S1 137.15(4)
S1 Fe2 Fe3 Fe1 -66.37(3)
S6 Fe2 Fe3 Fe1 -140.41(6)
S5 Fe2 Fe3 Fe1 34.90(3)
S2 Fe2 Fe3 Fe1 137.81(4)
W1 Fe2 Fe3 Fe1 70.783(17)
S1 Fe2 Fe3 W1 -137.15(3)
S6 Fe2 Fe3 W1 148.81(6)
S5 Fe2 Fe3 W1 -35.89(3)
S2 Fe2 Fe3 W1 67.02(3)
Fe1 Fe2 Fe3 W1 -70.783(17)
S6 Fe2 S1 Fe1 -140.46(4)
S5 Fe2 S1 Fe1 -17.82(4)
S2 Fe2 S1 Fe1 94.16(4)
Fe3 Fe2 S1 Fe1 74.43(3)
W1 Fe2 S1 Fe1 38.06(3)
S6 Fe2 S1 Fe3 145.11(4)
S5 Fe2 S1 Fe3 -92.26(4)
S2 Fe2 S1 Fe3 19.73(4)
Fe1 Fe2 S1 Fe3 -74.43(3)
W1 Fe2 S1 Fe3 -36.37(3)
S7 Fe1 S1 Fe2 150.22(4)
S5 Fe1 S1 Fe2 17.73(4)
S4 Fe1 S1 Fe2 -94.85(4)
Fe3 Fe1 S1 Fe2 -78.54(3)
W1 Fe1 S1 Fe2 -38.79(3)
S7 Fe1 S1 Fe3 -131.24(4)
S5 Fe1 S1 Fe3 96.28(4)
S4 Fe1 S1 Fe3 -16.31(4)
W1 Fe1 S1 Fe3 39.76(3)
Fe2 Fe1 S1 Fe3 78.54(3)
S3 Fe3 S1 Fe2 -158.61(4)
S2 Fe3 S1 Fe2 -19.54(4)
S4 Fe3 S1 Fe2 93.54(4)
Fe1 Fe3 S1 Fe2 77.35(3)
W1 Fe3 S1 Fe2 37.31(3)
S3 Fe3 S1 Fe1 124.04(4)
S2 Fe3 S1 Fe1 -96.89(3)
S4 Fe3 S1 Fe1 16.19(4)
W1 Fe3 S1 Fe1 -40.04(3)
Fe2 Fe3 S1 Fe1 -77.35(3)
S3 Fe3 S2 Fe2 157.74(4)
S4 Fe3 S2 Fe2 -92.47(4)
S1 Fe3 S2 Fe2 19.09(4)
Fe1 Fe3 S2 Fe2 -36.44(3)
W1 Fe3 S2 Fe2 -77.04(3)
S3 Fe3 S2 W1 -125.21(4)
S4 Fe3 S2 W1 -15.43(4)
S1 Fe3 S2 W1 96.13(3)
Fe1 Fe3 S2 W1 40.60(3)
Fe2 Fe3 S2 W1 77.04(3)
S1 Fe2 S2 Fe3 -20.07(4)
S6 Fe2 S2 Fe3 -142.38(4)
S5 Fe2 S2 Fe3 90.92(4)
Fe1 Fe2 S2 Fe3 35.96(3)
W1 Fe2 S2 Fe3 74.59(3)
S1 Fe2 S2 W1 -94.66(4)
S6 Fe2 S2 W1 143.03(4)
S5 Fe2 S2 W1 16.33(3)
Fe1 Fe2 S2 W1 -38.63(3)
Fe3 Fe2 S2 W1 -74.59(3)
N3 W1 S2 Fe3 141.22(15)
S4 W1 S2 Fe3 15.13(4)
N1 W1 S2 Fe3 109.48(8)
S5 W1 S2 Fe3 -93.97(3)
N2 W1 S2 Fe3 170.31(8)
Fe1 W1 S2 Fe3 -39.84(3)
Fe2 W1 S2 Fe3 -78.29(3)
N3 W1 S2 Fe2 -140.50(15)
S4 W1 S2 Fe2 93.41(3)
N1 W1 S2 Fe2 -172.23(7)
S5 W1 S2 Fe2 -15.69(3)
N2 W1 S2 Fe2 -111.41(8)
Fe3 W1 S2 Fe2 78.29(3)
Fe1 W1 S2 Fe2 38.44(3)
S2 Fe3 S3 C1 -50.33(14)
S4 Fe3 S3 C1 -166.35(14)
S1 Fe3 S3 C1 80.43(14)
Fe1 Fe3 S3 C1 149.04(13)
W1 Fe3 S3 C1 -121.76(14)
Fe2 Fe3 S3 C1 18.78(19)
S7 Fe1 S4 Fe3 139.83(4)
S5 Fe1 S4 Fe3 -93.70(4)
S1 Fe1 S4 Fe3 16.37(4)
W1 Fe1 S4 Fe3 -75.65(3)
Fe2 Fe1 S4 Fe3 -37.85(3)
S7 Fe1 S4 W1 -144.53(4)
S5 Fe1 S4 W1 -18.05(4)
S1 Fe1 S4 W1 92.02(3)
Fe3 Fe1 S4 W1 75.65(3)
Fe2 Fe1 S4 W1 37.79(3)
S3 Fe3 S4 Fe1 -141.28(4)
S2 Fe3 S4 Fe1 92.08(4)
S1 Fe3 S4 Fe1 -16.20(4)
W1 Fe3 S4 Fe1 76.47(2)
Fe2 Fe3 S4 Fe1 37.02(3)
S3 Fe3 S4 W1 142.26(3)
S2 Fe3 S4 W1 15.61(4)
S1 Fe3 S4 W1 -92.67(3)
Fe1 Fe3 S4 W1 -76.47(2)
Fe2 Fe3 S4 W1 -39.44(3)
N3 W1 S4 Fe1 112.58(8)
N1 W1 S4 Fe1 173.56(8)
S5 W1 S4 Fe1 17.34(3)
N2 W1 S4 Fe1 142.73(13)
S2 W1 S4 Fe1 -90.88(3)
Fe3 W1 S4 Fe1 -75.91(3)
Fe2 W1 S4 Fe1 -36.73(3)
N3 W1 S4 Fe3 -171.51(8)
N1 W1 S4 Fe3 -110.54(8)
S5 W1 S4 Fe3 93.24(3)
N2 W1 S4 Fe3 -141.36(13)
S2 W1 S4 Fe3 -14.97(3)
Fe1 W1 S4 Fe3 75.91(3)
Fe2 W1 S4 Fe3 39.18(3)
S7 Fe1 S5 Fe2 -148.28(4)
S4 Fe1 S5 Fe2 95.30(4)
S1 Fe1 S5 Fe2 -17.36(4)
Fe3 Fe1 S5 Fe2 38.96(3)
W1 Fe1 S5 Fe2 77.39(3)
S7 Fe1 S5 W1 134.33(4)
S4 Fe1 S5 W1 17.90(3)
S1 Fe1 S5 W1 -94.75(3)
Fe3 Fe1 S5 W1 -38.43(3)
Fe2 Fe1 S5 W1 -77.39(3)
S1 Fe2 S5 Fe1 18.10(4)
S6 Fe2 S5 Fe1 139.54(4)
S2 Fe2 S5 Fe1 -92.05(4)
Fe3 Fe2 S5 Fe1 -37.63(3)
W1 Fe2 S5 Fe1 -75.66(3)
S1 Fe2 S5 W1 93.76(4)
S6 Fe2 S5 W1 -144.80(3)
S2 Fe2 S5 W1 -16.39(3)
Fe1 Fe2 S5 W1 75.66(3)
Fe3 Fe2 S5 W1 38.03(2)
N3 W1 S5 Fe1 -111.21(8)
S4 W1 S5 Fe1 -17.51(4)
N1 W1 S5 Fe1 -141.79(15)
N2 W1 S5 Fe1 -172.32(8)
S2 W1 S5 Fe1 92.70(3)
Fe3 W1 S5 Fe1 38.05(3)
Fe2 W1 S5 Fe1 77.02(3)
N3 W1 S5 Fe2 171.77(7)
S4 W1 S5 Fe2 -94.53(3)
N1 W1 S5 Fe2 141.19(15)
N2 W1 S5 Fe2 110.66(8)
S2 W1 S5 Fe2 15.68(3)
Fe3 W1 S5 Fe2 -38.97(3)
Fe1 W1 S5 Fe2 -77.02(3)
S1 Fe2 S6 C7 -151.33(14)
S5 Fe2 S6 C7 90.60(14)
S2 Fe2 S6 C7 -32.84(14)
Fe1 Fe2 S6 C7 149.83(13)
Fe3 Fe2 S6 C7 -94.41(14)
W1 Fe2 S6 C7 31.33(15)
S5 Fe1 S7 C13 63.58(14)
S4 Fe1 S7 C13 -178.14(13)
S1 Fe1 S7 C13 -61.18(14)
Fe3 Fe1 S7 C13 -126.94(13)
W1 Fe1 S7 C13 132.99(13)
Fe2 Fe1 S7 C13 -3.03(16)
N3 W1 N1 C24 -89.2(2)
S4 W1 N1 C24 179.60(18)
S5 W1 N1 C24 -53.7(3)
N2 W1 N1 C24 -18.21(18)
S2 W1 N1 C24 73.56(18)
Fe3 W1 N1 C24 126.45(17)
Fe1 W1 N1 C24 -171.03(14)
Fe2 W1 N1 C24 62.4(2)
N3 W1 N1 C 18.70(19)
S4 W1 N1 C -72.50(19)
S5 W1 N1 C 54.2(3)
N2 W1 N1 C 89.7(2)
S2 W1 N1 C -178.54(18)
Fe3 W1 N1 C -125.65(18)
Fe1 W1 N1 C -63.1(2)
Fe2 W1 N1 C 170.30(15)
N3 W1 N1 C25 145.1(3)
S4 W1 N1 C25 53.9(3)
S5 W1 N1 C25 -179.4(2)
N2 W1 N1 C25 -143.9(3)
S2 W1 N1 C25 -52.1(3)
Fe3 W1 N1 C25 0.8(3)
Fe1 W1 N1 C25 63.3(3)
Fe2 W1 N1 C25 -63.3(3)
N3 W1 N2 C24 89.3(2)
S4 W1 N2 C24 54.3(3)
N1 W1 N2 C24 18.35(18)
S5 W1 N2 C24 -178.15(18)
S2 W1 N2 C24 -74.75(19)
Fe3 W1 N2 C24 -60.8(3)
Fe1 W1 N2 C24 170.54(14)
Fe2 W1 N2 C24 -126.26(18)
N3 W1 N2 C34 -18.23(18)
S4 W1 N2 C34 -53.3(2)
N1 W1 N2 C34 -89.2(2)
S5 W1 N2 C34 74.27(18)
S2 W1 N2 C34 177.67(18)
Fe3 W1 N2 C34 -168.34(14)
Fe1 W1 N2 C34 63.0(2)
Fe2 W1 N2 C34 126.16(17)
N3 W1 N2 C20 -144.0(3)
S4 W1 N2 C20 -179.0(2)
N1 W1 N2 C20 145.0(3)
S5 W1 N2 C20 -51.5(3)
S2 W1 N2 C20 51.9(3)
Fe3 W1 N2 C20 65.9(3)
Fe1 W1 N2 C20 -62.8(3)
Fe2 W1 N2 C20 0.4(3)
S4 W1 N3 C 73.11(19)
N1 W1 N3 C -18.88(19)
S5 W1 N3 C 177.61(18)
N2 W1 N3 C -89.5(2)
S2 W1 N3 C -55.8(3)
Fe3 W1 N3 C 60.8(2)
Fe1 W1 N3 C 125.36(18)
Fe2 W1 N3 C -170.61(15)
S4 W1 N3 C34 -179.30(17)
N1 W1 N3 C34 88.71(19)
S5 W1 N3 C34 -74.81(18)
N2 W1 N3 C34 18.10(17)
S2 W1 N3 C34 51.8(3)
Fe3 W1 N3 C34 168.40(14)
Fe1 W1 N3 C34 -127.06(17)
Fe2 W1 N3 C34 -63.0(2)
S4 W1 N3 C30 -54.0(3)
N1 W1 N3 C30 -145.9(3)
S5 W1 N3 C30 50.5(3)
N2 W1 N3 C30 143.4(3)
S2 W1 N3 C30 177.2(2)
Fe3 W1 N3 C30 -66.3(3)
Fe1 W1 N3 C30 -1.7(3)
Fe2 W1 N3 C30 62.3(3)
C34 N3 C N1 -68.6(3)
C30 N3 C N1 167.5(3)
W1 N3 C N1 26.7(3)
C24 N1 C N3 68.3(3)
C25 N1 C N3 -168.2(3)
W1 N1 C N3 -26.6(3)
Fe3 S3 C1 C6 -114.2(3)
Fe3 S3 C1 C2 70.4(3)
C6 C1 C2 C3 0.4(6)
S3 C1 C2 C3 175.9(3)
C1 C2 C3 C4 -0.8(6)
C2 C3 C4 C5 0.8(7)
C3 C4 C5 C6 -0.5(6)
C4 C5 C6 C1 0.1(6)
C2 C1 C6 C5 -0.1(6)
S3 C1 C6 C5 -175.6(3)
Fe2 S6 C7 C8 75.3(3)
Fe2 S6 C7 C12 -106.3(3)
C12 C7 C8 C9 0.6(6)
S6 C7 C8 C9 179.0(3)
C7 C8 C9 C10 -0.6(6)
C8 C9 C10 C11 0.5(6)
C9 C10 C11 C12 -0.4(6)
C10 C11 C12 C7 0.5(6)
C8 C7 C12 C11 -0.6(6)
S6 C7 C12 C11 -178.9(3)
Fe1 S7 C13 C14 108.5(3)
Fe1 S7 C13 C18 -72.5(3)
C18 C13 C14 C15 -0.6(6)
S7 C13 C14 C15 178.4(3)
C13 C14 C15 C16 0.4(6)
C14 C15 C16 C17 -0.6(6)
C15 C16 C17 C18 0.9(6)
C16 C17 C18 C13 -1.1(6)
C14 C13 C18 C17 0.9(6)
S7 C13 C18 C17 -178.1(3)
C24 N2 C20 C21 51.5(4)
C34 N2 C20 C21 172.6(3)
W1 N2 C20 C21 -68.3(4)
C24 N2 C20 C22 171.3(3)
C34 N2 C20 C22 -67.6(4)
W1 N2 C20 C22 51.5(4)
C24 N2 C20 C23 -68.7(4)
C34 N2 C20 C23 52.4(4)
W1 N2 C20 C23 171.4(2)
C34 N2 C24 N1 68.4(3)
C20 N2 C24 N1 -167.9(3)
W1 N2 C24 N1 -25.9(2)
C N1 C24 N2 -68.2(3)
C25 N1 C24 N2 167.6(3)
W1 N1 C24 N2 26.2(2)
C24 N1 C25 C28 -68.0(4)
C N1 C25 C28 170.7(3)
W1 N1 C25 C28 51.3(4)
C24 N1 C25 C26 173.5(3)
C N1 C25 C26 52.2(4)
W1 N1 C25 C26 -67.2(4)
C24 N1 C25 C27 53.0(4)
C N1 C25 C27 -68.3(4)
W1 N1 C25 C27 172.2(2)
C N3 C30 C32 -166.6(3)
C34 N3 C30 C32 72.0(4)
W1 N3 C30 C32 -46.7(4)
C N3 C30 C33 -46.8(4)
C34 N3 C30 C33 -168.1(3)
W1 N3 C30 C33 73.2(4)
C N3 C30 C31 73.2(4)
C34 N3 C30 C31 -48.1(4)
W1 N3 C30 C31 -166.8(2)
C24 N2 C34 N3 -68.8(3)
C20 N2 C34 N3 167.2(3)
W1 N2 C34 N3 25.6(2)
C N3 C34 N2 69.1(3)
C30 N3 C34 N2 -166.1(3)
W1 N3 C34 N2 -25.9(2)
